data_4061319
_journal_name_full Organometallics
_journal_paper_doi 10.1021/om049650s
_journal_year 2004
_chemical_formula_moiety 'C24 H37 F3 Fe O3 S Sn'
_chemical_formula_sum 'C24 H37 F3 Fe O3 S Sn'
_chemical_formula_weight 637.14
_space_group_IT_number 14
_symmetry_cell_setting monoclinic
_symmetry_space_group_name_Hall '-P 2ybc'
_symmetry_space_group_name_H-M 'P 1 21/c 1'
_cell_angle_alpha 90.00
_cell_angle_beta 96.483(2)
_cell_angle_gamma 90.00
_cell_formula_units_Z 4
_cell_length_a 9.1561(3)
_cell_length_b 13.8154(5)
_cell_length_c 21.3416(6)
_cell_measurement_temperature 100(1)
_cell_volume 2682.35(15)
_diffrn_ambient_temperature 100(1)
_exptl_crystal_density_diffrn 1.578
_cod_depositor_comments
;
The following automatic conversions were performed:
'_symmetry_cell_setting' value 'Monoclinic' changed to 'monoclinic'
according to '/home/saulius/struct/CIF-dictionaries/cif_core.dic'
dictionary named 'cif_core.dic' version 2.4.1 from 2010-06-29.

Automatic conversion script
Id: cif_fix_enum 1527 2010-12-29 10:47:43Z saulius 
;
_cod_original_sg_symbol_H-M 'P 21/c'
_cod_database_code 4061319

loop_
_symmetry_equiv_pos_as_xyz
'x, y, z'
'-x, y+1/2, -z+1/2'
'-x, -y, -z'
'x, -y-1/2, z-1/2'

loop_
_atom_site_label
_atom_site_type_symbol
_atom_site_fract_x
_atom_site_fract_y
_atom_site_fract_z
_atom_site_U_iso_or_equiv
_atom_site_adp_type
_atom_site_occupancy
_atom_site_symmetry_multiplicity
_atom_site_calc_flag
_atom_site_refinement_flags
_atom_site_disorder_assembly
_atom_site_disorder_group
Sn1 Sn 0.077466(15) 0.543949(10) 0.148789(7) 0.01130(5) Uani 1 1 d . . .
Fe1 Fe 0.25100(3) 0.82388(2) 0.021620(14) 0.01380(8) Uani 1 1 d . . .
S1 S 0.26093(6) 0.35243(4) 0.09736(3) 0.01714(12) Uani 1 1 d . . .
F1 F 0.40943(17) 0.20203(11) 0.14128(8) 0.0407(4) Uani 1 1 d . . .
F2 F 0.3364(2) 0.29406(12) 0.21291(7) 0.0457(4) Uani 1 1 d . . .
F3 F 0.18240(16) 0.20064(10) 0.15880(7) 0.0345(4) Uani 1 1 d . . .
O1 O 0.13462(17) 0.40041(11) 0.12292(8) 0.0230(4) Uani 1 1 d . . .
O2 O 0.38942(18) 0.41076(13) 0.10166(9) 0.0291(4) Uani 1 1 d . . .
O3 O 0.21600(19) 0.30290(13) 0.03977(8) 0.0284(4) Uani 1 1 d . . .
C1 C 0.2026(2) 0.71257(15) 0.07917(10) 0.0137(4) Uani 1 1 d . . .
C2 C 0.1510(2) 0.80325(16) 0.10106(10) 0.0160(5) Uani 1 1 d . . .
C3 C 0.2761(3) 0.86572(16) 0.11380(10) 0.0186(5) Uani 1 1 d . . .
C4 C 0.4027(2) 0.81421(16) 0.09906(10) 0.0177(5) Uani 1 1 d . . .
C5 C 0.3580(2) 0.71962(16) 0.07703(10) 0.0155(5) Uani 1 1 d . . .
C6 C 0.1410(3) 0.79977(18) -0.06586(10) 0.0208(5) Uani 1 1 d . . .
H6A H 0.0706 0.7457 -0.0776 0.025 Uiso 1 1 calc R . .
C7 C 0.1042(3) 0.89248(18) -0.04323(11) 0.0227(5) Uani 1 1 d . . .
H7A H 0.0034 0.9148 -0.0362 0.027 Uiso 1 1 calc R . .
C8 C 0.2356(3) 0.94743(17) -0.03156(11) 0.0225(5) Uani 1 1 d . . .
H8A H 0.2437 1.0152 -0.0152 0.027 Uiso 1 1 calc R . .
C9 C 0.3534(3) 0.88875(17) -0.04742(11) 0.0220(5) Uani 1 1 d . . .
H9A H 0.4592 0.9082 -0.0439 0.026 Uiso 1 1 calc R . .
C10 C 0.2956(3) 0.79736(17) -0.06855(10) 0.0208(5) Uani 1 1 d . . .
H10A H 0.3531 0.7415 -0.0827 0.025 Uiso 1 1 calc R . .
C11 C -0.0055(3) 0.82571(18) 0.11020(11) 0.0237(5) Uani 1 1 d . . .
H11A H -0.0233 0.8084 0.1532 0.036 Uiso 1 1 calc R . .
H11B H -0.0716 0.7884 0.0800 0.036 Uiso 1 1 calc R . .
H11C H -0.0239 0.8950 0.1034 0.036 Uiso 1 1 calc R . .
C12 C 0.2750(3) 0.96736(17) 0.13888(12) 0.0288(6) Uani 1 1 d . . .
H12A H 0.2892 0.9659 0.1851 0.043 Uiso 1 1 calc R . .
H12B H 0.1806 0.9980 0.1246 0.043 Uiso 1 1 calc R . .
H12C H 0.3547 1.0045 0.1233 0.043 Uiso 1 1 calc R . .
C13 C 0.5585(3) 0.85016(19) 0.10711(13) 0.0297(6) Uani 1 1 d . . .
H13A H 0.6041 0.8345 0.1497 0.045 Uiso 1 1 calc R . .
H13B H 0.5592 0.9205 0.1010 0.045 Uiso 1 1 calc R . .
H13C H 0.6138 0.8189 0.0759 0.045 Uiso 1 1 calc R . .
C14 C 0.4550(3) 0.64166(17) 0.05586(11) 0.0213(5) Uani 1 1 d . . .
H14A H 0.4916 0.6013 0.0920 0.032 Uiso 1 1 calc R . .
H14B H 0.5383 0.6711 0.0379 0.032 Uiso 1 1 calc R . .
H14C H 0.3987 0.6016 0.0238 0.032 Uiso 1 1 calc R . .
C15 C 0.1112(2) 0.62423(16) 0.06449(10) 0.0150(4) Uani 1 1 d . . .
H15A H 0.1602 0.5820 0.0358 0.018 Uiso 1 1 calc R . .
H15B H 0.0146 0.6435 0.0424 0.018 Uiso 1 1 calc R . .
C16 C 0.2160(2) 0.57629(17) 0.23588(10) 0.0171(5) Uani 1 1 d . . .
C17 C 0.3790(3) 0.5645(2) 0.22790(12) 0.0262(6) Uani 1 1 d . . .
H17A H 0.4384 0.5793 0.2679 0.039 Uiso 1 1 calc R . .
H17B H 0.4053 0.6089 0.1952 0.039 Uiso 1 1 calc R . .
H17C H 0.3978 0.4977 0.2156 0.039 Uiso 1 1 calc R . .
C18 C 0.1852(3) 0.68176(17) 0.25264(11) 0.0249(5) Uani 1 1 d . . .
H18A H 0.2456 0.6993 0.2919 0.037 Uiso 1 1 calc R . .
H18B H 0.0810 0.6891 0.2582 0.037 Uiso 1 1 calc R . .
H18C H 0.2094 0.7243 0.2185 0.037 Uiso 1 1 calc R . .
C19 C 0.1739(3) 0.50960(18) 0.28834(11) 0.0243(5) Uani 1 1 d . . .
H19A H 0.2361 0.5240 0.3277 0.036 Uiso 1 1 calc R . .
H19B H 0.1879 0.4420 0.2765 0.036 Uiso 1 1 calc R . .
H19C H 0.0706 0.5202 0.2944 0.036 Uiso 1 1 calc R . .
C20 C -0.1504(2) 0.50599(16) 0.15548(10) 0.0143(4) Uani 1 1 d . . .
C21 C -0.2242(2) 0.48718(18) 0.08886(11) 0.0196(5) Uani 1 1 d . . .
H21A H -0.3275 0.4699 0.0906 0.029 Uiso 1 1 calc R . .
H21B H -0.1739 0.4339 0.0699 0.029 Uiso 1 1 calc R . .
H21C H -0.2187 0.5457 0.0633 0.029 Uiso 1 1 calc R . .
C22 C -0.2225(3) 0.59112(17) 0.18583(11) 0.0222(5) Uani 1 1 d . . .
H22A H -0.3257 0.5758 0.1895 0.033 Uiso 1 1 calc R . .
H22B H -0.2170 0.6490 0.1596 0.033 Uiso 1 1 calc R . .
H22C H -0.1710 0.6032 0.2279 0.033 Uiso 1 1 calc R . .
C23 C -0.1597(3) 0.41405(17) 0.19501(11) 0.0221(5) Uani 1 1 d . . .
H23A H -0.2631 0.3980 0.1977 0.033 Uiso 1 1 calc R . .
H23B H -0.1098 0.4249 0.2375 0.033 Uiso 1 1 calc R . .
H23C H -0.1121 0.3604 0.1751 0.033 Uiso 1 1 calc R . .
C24 C 0.2989(3) 0.25670(17) 0.15607(12) 0.0238(5) Uani 1 1 d . . .

loop_
_atom_site_aniso_label
_atom_site_aniso_U_11
_atom_site_aniso_U_22
_atom_site_aniso_U_33
_atom_site_aniso_U_23
_atom_site_aniso_U_13
_atom_site_aniso_U_12
Sn1 0.01137(8) 0.01150(8) 0.01132(9) 0.00066(5) 0.00255(6) -0.00004(5)
Fe1 0.01646(17) 0.01292(16) 0.01236(16) 0.00227(12) 0.00304(13) -0.00087(12)
S1 0.0178(3) 0.0148(3) 0.0199(3) 0.0011(2) 0.0066(2) 0.0016(2)
F1 0.0328(9) 0.0299(9) 0.0603(11) 0.0095(8) 0.0089(8) 0.0174(7)
F2 0.0701(12) 0.0399(10) 0.0239(8) 0.0020(7) -0.0085(8) 0.0026(9)
F3 0.0352(9) 0.0233(8) 0.0468(10) 0.0137(7) 0.0119(7) -0.0014(7)
O1 0.0224(9) 0.0129(8) 0.0353(10) 0.0005(7) 0.0111(8) 0.0046(7)
O2 0.0232(9) 0.0245(9) 0.0415(11) -0.0015(8) 0.0122(8) -0.0071(8)
O3 0.0346(10) 0.0305(10) 0.0201(9) -0.0036(8) 0.0027(8) 0.0005(8)
C1 0.0173(11) 0.0140(10) 0.0102(10) 0.0041(8) 0.0029(9) -0.0012(9)
C2 0.0227(12) 0.0148(11) 0.0110(10) 0.0031(9) 0.0047(9) 0.0000(9)
C3 0.0282(13) 0.0143(11) 0.0133(11) 0.0009(9) 0.0021(10) -0.0034(10)
C4 0.0191(12) 0.0200(12) 0.0136(11) 0.0046(9) -0.0003(9) -0.0054(9)
C5 0.0155(11) 0.0174(11) 0.0137(11) 0.0056(9) 0.0017(9) 0.0000(9)
C6 0.0235(13) 0.0238(12) 0.0142(11) 0.0031(10) -0.0022(10) -0.0025(10)
C7 0.0252(13) 0.0272(13) 0.0155(12) 0.0086(10) 0.0010(10) 0.0060(10)
C8 0.0354(14) 0.0166(11) 0.0156(12) 0.0075(9) 0.0039(11) 0.0005(10)
C9 0.0246(13) 0.0252(13) 0.0171(12) 0.0081(10) 0.0057(10) -0.0050(10)
C10 0.0277(13) 0.0233(12) 0.0123(11) 0.0026(9) 0.0064(10) 0.0025(10)
C11 0.0257(13) 0.0235(13) 0.0240(13) 0.0024(10) 0.0119(11) 0.0049(10)
C12 0.0487(17) 0.0168(12) 0.0222(13) -0.0035(10) 0.0091(12) -0.0092(11)
C13 0.0243(13) 0.0296(14) 0.0333(15) 0.0078(12) -0.0048(12) -0.0100(11)
C14 0.0187(12) 0.0225(12) 0.0233(13) 0.0051(10) 0.0052(10) 0.0031(10)
C15 0.0185(11) 0.0159(11) 0.0108(11) 0.0015(9) 0.0031(9) -0.0019(9)
C16 0.0191(12) 0.0180(11) 0.0137(11) 0.0006(9) 0.0001(9) -0.0015(9)
C17 0.0156(12) 0.0378(15) 0.0239(13) -0.0077(11) -0.0027(10) -0.0009(11)
C18 0.0331(14) 0.0211(13) 0.0193(12) -0.0029(10) -0.0022(11) 0.0016(11)
C19 0.0307(14) 0.0264(13) 0.0145(12) 0.0041(10) -0.0032(10) -0.0034(11)
C20 0.0113(10) 0.0161(11) 0.0166(11) -0.0006(9) 0.0061(9) -0.0008(9)
C21 0.0146(11) 0.0237(12) 0.0202(12) -0.0022(10) 0.0003(10) -0.0012(10)
C22 0.0170(12) 0.0241(13) 0.0263(13) -0.0050(10) 0.0067(10) 0.0013(10)
C23 0.0218(12) 0.0230(12) 0.0226(13) 0.0035(10) 0.0076(10) -0.0052(10)
C24 0.0268(13) 0.0183(12) 0.0268(13) 0.0024(10) 0.0047(11) 0.0040(10)

loop_
_geom_bond_atom_site_label_1
_geom_bond_atom_site_label_2
_geom_bond_distance
_geom_bond_site_symmetry_2
_geom_bond_publ_flag
Sn1 O1 2.1392(15) . ?
Sn1 C15 2.165(2) . ?
Sn1 C20 2.172(2) . ?
Sn1 C16 2.175(2) . ?
Fe1 C2 2.036(2) . ?
Fe1 C3 2.038(2) . ?
Fe1 C4 2.040(2) . ?
Fe1 C9 2.041(2) . ?
Fe1 C5 2.042(2) . ?
Fe1 C10 2.045(2) . ?
Fe1 C8 2.046(2) . ?
Fe1 C6 2.046(2) . ?
Fe1 C1 2.048(2) . ?
Fe1 C7 2.050(2) . ?
S1 O2 1.4204(17) . ?
S1 O3 1.4262(17) . ?
S1 O1 1.4890(16) . ?
S1 C24 1.828(2) . ?
F1 C24 1.329(3) . ?
F2 C24 1.327(3) . ?
F3 C24 1.325(3) . ?
C1 C5 1.432(3) . ?
C1 C2 1.436(3) . ?
C1 C15 1.493(3) . ?
C2 C3 1.436(3) . ?
C2 C11 1.500(3) . ?
C3 C4 1.425(3) . ?
C3 C12 1.503(3) . ?
C4 C5 1.433(3) . ?
C4 C13 1.502(3) . ?
C5 C14 1.498(3) . ?
C6 C10 1.424(3) . ?
C6 C7 1.423(3) . ?
C7 C8 1.421(3) . ?
C8 C9 1.420(3) . ?
C9 C10 1.423(3) . ?
C16 C17 1.530(3) . ?
C16 C19 1.533(3) . ?
C16 C18 1.534(3) . ?
C20 C21 1.526(3) . ?
C20 C22 1.528(3) . ?
C20 C23 1.533(3) . ?
